data_7000487
loop_
_publ_author_name
'Allenbaugh, Rachel J.'
'Rheingold, Arnold L.'
'Doerrer, Linda H.'

_publ_section_title
;
 Tris(t-butyl)terpyridine-copper(II) complexes and ligand field effects
;
_journal_coden_ASTM DTARAF
_journal_issue 7
_journal_name_full 'Dalton Transactions'
_journal_page_first 1155
_journal_page_last 1163
_journal_paper_doi 10.1039/b809894h
_journal_year 2009
_chemical_formula_sum 'C27 H35 Cu N5 O6'
_chemical_formula_weight 589.14
_space_group_IT_number 14
_symmetry_cell_setting monoclinic
_symmetry_space_group_name_Hall '-P 2ybc'
_symmetry_space_group_name_H-M 'P 1 21/c 1'
_atom_sites_solution_hydrogens geom
_atom_sites_solution_primary direct
_atom_sites_solution_secondary difmap
_audit_creation_method SHELXL-97
_cell_angle_alpha 90.00
_cell_angle_beta 102.698(2)
_cell_angle_gamma 90.00
_cell_formula_units_Z 4
_cell_length_a 12.7606(6)
_cell_length_b 15.7273(7)
_cell_length_c 14.1786(7)
_cell_measurement_reflns_used 9957
_cell_measurement_temperature 100(2)
_cell_measurement_theta_max 68.12
_cell_measurement_theta_min 17.04
_cell_volume 2775.9(2)
_computing_cell_refinement 'Bruker SMART'
_computing_data_collection 'Bruker SMART'
_computing_data_reduction 'Bruker SAINT'
_computing_molecular_graphics 'Bruker SHELXTL'
_computing_publication_material 'Bruker SHELXTL'
_computing_structure_refinement 'SHELXL-97 (Sheldrick, 1997)'
_computing_structure_solution 'SHELXS-97 (Sheldrick, 1990)'
_diffrn_ambient_temperature 100(2)
_diffrn_measured_fraction_theta_full 0.986
_diffrn_measured_fraction_theta_max 0.941
_diffrn_measurement_device_type 'CCD area detector'
_diffrn_measurement_method 'phi and omega scans'
_diffrn_radiation_monochromator graphite
_diffrn_radiation_source 'fine-focus sealed tube'
_diffrn_radiation_type CuK\a
_diffrn_radiation_wavelength 1.54178
_diffrn_reflns_av_R_equivalents 0.0414
_diffrn_reflns_av_sigmaI/netI 0.0315
_diffrn_reflns_limit_h_max 15
_diffrn_reflns_limit_h_min -15
_diffrn_reflns_limit_k_max 16
_diffrn_reflns_limit_k_min -18
_diffrn_reflns_limit_l_max 17
_diffrn_reflns_limit_l_min -16
_diffrn_reflns_number 19189
_diffrn_reflns_theta_full 55.00
_diffrn_reflns_theta_max 68.28
_diffrn_reflns_theta_min 16.59
_exptl_absorpt_coefficient_mu 1.529
_exptl_absorpt_correction_T_max 0.8621
_exptl_absorpt_correction_T_min 0.6742
_exptl_absorpt_correction_type analytical
_exptl_absorpt_process_details SADABS
_exptl_crystal_colour green
_exptl_crystal_density_diffrn 1.410
_exptl_crystal_density_method 'not measured'
_exptl_crystal_description blade
_exptl_crystal_F_000 1236
_exptl_crystal_size_max 0.28
_exptl_crystal_size_mid 0.15
_exptl_crystal_size_min 0.10
_refine_diff_density_max 0.673
_refine_diff_density_min -0.300
_refine_diff_density_rms 0.056
_refine_ls_extinction_coef 0.0009(3)
_refine_ls_extinction_expression Fc^*^=kFc[1+0.001xFc^2^\l^3^/sin(2\q)]^-1/4^
_refine_ls_extinction_method SHELXL
_refine_ls_goodness_of_fit_ref 1.015
_refine_ls_hydrogen_treatment constr
_refine_ls_matrix_type full
_refine_ls_number_parameters 353
_refine_ls_number_reflns 4787
_refine_ls_number_restraints 0
_refine_ls_restrained_S_all 1.015
_refine_ls_R_factor_all 0.0438
_refine_ls_R_factor_gt 0.0370
_refine_ls_shift/su_max 0.002
_refine_ls_shift/su_mean 0.000
_refine_ls_structure_factor_coef Fsqd
_refine_ls_weighting_details 'calc w=1/[\s^2^(Fo^2^)+(0.0680P)^2^+1.5400P] where P=(Fo^2^+2Fc^2^)/3'
_refine_ls_weighting_scheme calc
_refine_ls_wR_factor_gt 0.1030
_refine_ls_wR_factor_ref 0.1089
_reflns_number_gt 4158
_reflns_number_total 4787
_reflns_threshold_expression >2sigma(I)
_cod_data_source_file B809894H.txt
_cod_data_source_block lhd95-Compound-1b
_cod_depositor_comments
;
The following automatic conversions were performed:
'_symmetry_cell_setting' value 'Monoclinic' changed to 'monoclinic'
according to '/home/saulius/struct/CIF-dictionaries/cif_core.dic'
dictionary named 'cif_core.dic' version 2.4.1 from 2010-06-29.

Automatic conversion script
Id: cif_fix_enum 1527 2010-12-29 10:47:43Z saulius 
;
_cod_original_sg_symbol_H-M P2(1)/c
_cod_database_code 7000487

loop_
_symmetry_equiv_pos_as_xyz
'x, y, z'
'-x, y+1/2, -z+1/2'
'-x, -y, -z'
'x, -y-1/2, z-1/2'

loop_
_atom_site_label
_atom_site_type_symbol
_atom_site_fract_x
_atom_site_fract_y
_atom_site_fract_z
_atom_site_U_iso_or_equiv
_atom_site_adp_type
_atom_site_occupancy
_atom_site_symmetry_multiplicity
_atom_site_calc_flag
_atom_site_refinement_flags
_atom_site_disorder_assembly
_atom_site_disorder_group
Cu1 Cu 0.70359(2) 0.556338(18) 0.19545(2) 0.01655(13) Uani 1 1 d . . .
O1 O 0.72853(12) 0.44765(10) 0.11027(12) 0.0252(3) Uani 1 1 d . . .
O2 O 0.82607(13) 0.36837(11) 0.03925(12) 0.0308(4) Uani 1 1 d . . .
O3 O 0.90222(13) 0.44613(11) 0.16072(13) 0.0310(4) Uani 1 1 d . . .
O4 O 0.76748(12) 0.50518(9) 0.32221(10) 0.0219(3) Uani 1 1 d . . .
O5 O 0.71799(14) 0.62775(11) 0.36806(13) 0.0327(4) Uani 1 1 d . . .
O6 O 0.75579(15) 0.52440(14) 0.47113(12) 0.0401(4) Uani 1 1 d . . .
N1 N 0.81755(14) 0.63681(11) 0.17028(12) 0.0188(4) Uani 1 1 d . . .
N2 N 0.61529(13) 0.63168(11) 0.10313(12) 0.0169(3) Uani 1 1 d . . .
N3 N 0.55490(14) 0.50990(11) 0.19516(12) 0.0187(3) Uani 1 1 d . . .
N4 N 0.82137(14) 0.42031(11) 0.10389(13) 0.0208(4) Uani 1 1 d . . .
N5 N 0.74653(14) 0.55350(12) 0.38954(13) 0.0230(4) Uani 1 1 d . . .
C1 C 0.92301(17) 0.63384(14) 0.20778(15) 0.0220(4) Uani 1 1 d . . .
H1A H 0.9498 0.5921 0.2554 0.026 Uiso 1 1 calc R . .
C2 C 0.99517(17) 0.68944(14) 0.17986(16) 0.0227(4) Uani 1 1 d . . .
H2A H 1.0696 0.6851 0.2085 0.027 Uiso 1 1 calc R . .
C3 C 0.95937(16) 0.75134(13) 0.11043(14) 0.0187(4) Uani 1 1 d . . .
C4 C 0.84786(16) 0.75479(13) 0.07249(14) 0.0184(4) Uani 1 1 d . . .
H4A H 0.8190 0.7966 0.0256 0.022 Uiso 1 1 calc R . .
C5 C 0.78050(16) 0.69772(13) 0.10321(14) 0.0185(4) Uani 1 1 d . . .
C6 C 0.66249(16) 0.69620(13) 0.06683(14) 0.0177(4) Uani 1 1 d . . .
C7 C 0.60147(16) 0.75439(13) 0.00437(15) 0.0191(4) Uani 1 1 d . . .
H7A H 0.6353 0.7998 -0.0216 0.023 Uiso 1 1 calc R . .
C8 C 0.48968(17) 0.74558(13) -0.02011(14) 0.0193(4) Uani 1 1 d . . .
C9 C 0.44242(16) 0.67766(13) 0.01934(14) 0.0183(4) Uani 1 1 d . . .
H9A H 0.3667 0.6701 0.0040 0.022 Uiso 1 1 calc R . .
C10 C 0.50849(16) 0.62157(13) 0.08146(14) 0.0175(4) Uani 1 1 d . . .
C11 C 0.47325(17) 0.54850(12) 0.13330(14) 0.0177(4) Uani 1 1 d . . .
C12 C 0.36712(16) 0.52352(13) 0.12297(14) 0.0191(4) Uani 1 1 d . . .
H12A H 0.3118 0.5519 0.0783 0.023 Uiso 1 1 calc R . .
C13 C 0.34190(17) 0.45621(13) 0.17879(15) 0.0203(4) Uani 1 1 d . . .
C14 C 0.42779(18) 0.41672(14) 0.24141(17) 0.0254(5) Uani 1 1 d . . .
H14A H 0.4147 0.3704 0.2803 0.031 Uiso 1 1 calc R . .
C15 C 0.53154(18) 0.44447(13) 0.24716(17) 0.0244(5) Uani 1 1 d . . .
H15A H 0.5886 0.4160 0.2897 0.029 Uiso 1 1 calc R . .
C16 C 1.03337(16) 0.81443(13) 0.07526(15) 0.0204(4) Uani 1 1 d . . .
C17 C 1.15123(17) 0.79872(15) 0.12248(17) 0.0244(4) Uani 1 1 d . . .
H17A H 1.1714 0.7411 0.1069 0.037 Uiso 1 1 calc R . .
H17B H 1.1619 0.8047 0.1927 0.037 Uiso 1 1 calc R . .
H17C H 1.1961 0.8402 0.0981 0.037 Uiso 1 1 calc R . .
C18 C 1.01764(17) 0.80601(15) -0.03512(16) 0.0252(5) Uani 1 1 d . . .
H18A H 1.0371 0.7484 -0.0512 0.038 Uiso 1 1 calc R . .
H18B H 1.0635 0.8473 -0.0585 0.038 Uiso 1 1 calc R . .
H18C H 0.9423 0.8170 -0.0659 0.038 Uiso 1 1 calc R . .
C19 C 1.00282(17) 0.90481(14) 0.09981(18) 0.0266(5) Uani 1 1 d . . .
H19A H 1.0128 0.9106 0.1700 0.040 Uiso 1 1 calc R . .
H19B H 0.9274 0.9156 0.0690 0.040 Uiso 1 1 calc R . .
H19C H 1.0487 0.9460 0.0761 0.040 Uiso 1 1 calc R . .
C20 C 0.42216(16) 0.80932(14) -0.08947(15) 0.0223(4) Uani 1 1 d . . .
C21 C 0.4470(2) 0.79654(19) -0.19000(19) 0.0391(6) Uani 1 1 d . . .
H21A H 0.4273 0.7386 -0.2126 0.059 Uiso 1 1 calc R . .
H21B H 0.5239 0.8054 -0.1858 0.059 Uiso 1 1 calc R . .
H21C H 0.4057 0.8375 -0.2355 0.059 Uiso 1 1 calc R . .
C22 C 0.4535(2) 0.89954(17) -0.0549(2) 0.0420(6) Uani 1 1 d . . .
H22A H 0.4377 0.9082 0.0090 0.063 Uiso 1 1 calc R . .
H22B H 0.4125 0.9404 -0.1007 0.063 Uiso 1 1 calc R . .
H22C H 0.5305 0.9080 -0.0508 0.063 Uiso 1 1 calc R . .
C23 C 0.3021(2) 0.7968(2) -0.0982(2) 0.0465(7) Uani 1 1 d . . .
H23A H 0.2851 0.8041 -0.0345 0.070 Uiso 1 1 calc R . .
H23B H 0.2817 0.7394 -0.1223 0.070 Uiso 1 1 calc R . .
H23C H 0.2623 0.8388 -0.1432 0.070 Uiso 1 1 calc R . .
C24 C 0.22552(18) 0.43124(14) 0.17566(16) 0.0241(5) Uani 1 1 d . . .
C25 C 0.1500(2) 0.45249(17) 0.07887(19) 0.0335(5) Uani 1 1 d . . .
H25A H 0.1538 0.5135 0.0660 0.050 Uiso 1 1 calc R . .
H25B H 0.0762 0.4373 0.0815 0.050 Uiso 1 1 calc R . .
H25C H 0.1715 0.4202 0.0271 0.050 Uiso 1 1 calc R . .
C26 C 0.2161(2) 0.3353(2) 0.1926(3) 0.0510(8) Uani 1 1 d . . .
H26A H 0.1409 0.3209 0.1907 0.077 Uiso 1 1 calc R . .
H26B H 0.2605 0.3201 0.2559 0.077 Uiso 1 1 calc R . .
H26C H 0.2408 0.3038 0.1419 0.077 Uiso 1 1 calc R . .
C27 C 0.1892(2) 0.4832(3) 0.2535(2) 0.0555(9) Uani 1 1 d . . .
H27A H 0.1965 0.5439 0.2409 0.083 Uiso 1 1 calc R . .
H27B H 0.2338 0.4688 0.3170 0.083 Uiso 1 1 calc R . .
H27C H 0.1139 0.4703 0.2527 0.083 Uiso 1 1 calc R . .

loop_
_atom_site_aniso_label
_atom_site_aniso_U_11
_atom_site_aniso_U_22
_atom_site_aniso_U_33
_atom_site_aniso_U_23
_atom_site_aniso_U_13
_atom_site_aniso_U_12
Cu1 0.01668(18) 0.01483(19) 0.01823(18) 0.00220(10) 0.00404(12) 0.00046(10)
O1 0.0192(7) 0.0258(8) 0.0308(8) -0.0093(6) 0.0058(6) 0.0000(6)
O2 0.0287(8) 0.0288(9) 0.0359(9) -0.0124(7) 0.0095(7) 0.0032(6)
O3 0.0212(8) 0.0366(10) 0.0328(9) -0.0057(7) 0.0005(7) -0.0013(6)
O4 0.0252(7) 0.0197(8) 0.0213(7) 0.0009(6) 0.0060(6) 0.0053(6)
O5 0.0375(9) 0.0255(9) 0.0370(9) -0.0088(7) 0.0127(7) 0.0041(7)
O6 0.0366(9) 0.0653(13) 0.0185(8) 0.0036(8) 0.0064(7) -0.0058(9)
N1 0.0191(8) 0.0168(8) 0.0204(8) 0.0008(6) 0.0037(6) 0.0009(6)
N2 0.0170(8) 0.0161(8) 0.0175(8) 0.0005(6) 0.0035(6) -0.0008(6)
N3 0.0204(8) 0.0156(8) 0.0204(8) 0.0012(6) 0.0054(6) 0.0015(6)
N4 0.0206(9) 0.0204(9) 0.0219(8) -0.0004(7) 0.0055(7) 0.0003(7)
N5 0.0181(8) 0.0321(11) 0.0190(9) -0.0042(7) 0.0041(7) -0.0025(7)
C1 0.0197(10) 0.0218(11) 0.0229(10) 0.0023(8) 0.0010(8) 0.0012(8)
C2 0.0172(9) 0.0230(11) 0.0261(10) 0.0003(8) 0.0012(8) -0.0007(8)
C3 0.0178(9) 0.0179(10) 0.0204(9) -0.0036(8) 0.0042(7) -0.0020(7)
C4 0.0178(9) 0.0178(10) 0.0192(9) 0.0002(7) 0.0033(7) -0.0005(7)
C5 0.0191(10) 0.0167(10) 0.0194(9) -0.0007(7) 0.0036(8) 0.0006(7)
C6 0.0196(10) 0.0143(10) 0.0202(9) 0.0005(7) 0.0061(8) -0.0022(7)
C7 0.0197(10) 0.0171(10) 0.0215(9) 0.0027(8) 0.0070(8) -0.0012(7)
C8 0.0209(10) 0.0175(10) 0.0201(9) 0.0007(8) 0.0056(8) -0.0005(8)
C9 0.0178(9) 0.0177(10) 0.0194(9) 0.0004(8) 0.0040(7) -0.0015(7)
C10 0.0188(9) 0.0168(10) 0.0174(9) -0.0010(7) 0.0052(7) -0.0022(7)
C11 0.0215(10) 0.0145(10) 0.0180(9) -0.0016(7) 0.0064(8) -0.0001(7)
C12 0.0210(10) 0.0166(10) 0.0200(9) -0.0004(8) 0.0053(7) -0.0016(7)
C13 0.0243(10) 0.0159(10) 0.0229(10) -0.0041(8) 0.0098(8) -0.0036(8)
C14 0.0296(11) 0.0185(11) 0.0301(11) 0.0052(9) 0.0108(9) -0.0017(8)
C15 0.0266(11) 0.0169(11) 0.0309(11) 0.0072(8) 0.0092(9) 0.0011(8)
C16 0.0175(10) 0.0186(10) 0.0255(10) -0.0032(8) 0.0055(8) -0.0026(8)
C17 0.0167(10) 0.0254(11) 0.0309(11) -0.0012(9) 0.0049(8) -0.0017(8)
C18 0.0217(10) 0.0289(12) 0.0260(11) -0.0006(9) 0.0077(8) -0.0024(8)
C19 0.0212(10) 0.0193(11) 0.0388(12) -0.0053(9) 0.0058(9) -0.0029(8)
C20 0.0185(10) 0.0230(11) 0.0247(10) 0.0078(8) 0.0034(8) 0.0006(8)
C21 0.0452(15) 0.0417(15) 0.0279(12) 0.0107(11) 0.0027(11) 0.0078(12)
C22 0.0390(14) 0.0268(13) 0.0529(16) 0.0035(11) -0.0055(12) 0.0068(11)
C23 0.0232(12) 0.0535(18) 0.0614(18) 0.0325(14) 0.0063(12) 0.0047(11)
C24 0.0257(11) 0.0225(11) 0.0262(11) -0.0024(8) 0.0103(9) -0.0083(8)
C25 0.0255(11) 0.0416(15) 0.0345(13) 0.0021(10) 0.0087(10) -0.0100(10)
C26 0.0427(15) 0.0386(17) 0.0645(19) 0.0193(14) -0.0038(14) -0.0186(12)
C27 0.0331(14) 0.087(2) 0.0536(17) -0.0390(18) 0.0251(13) -0.0237(15)

loop_
_atom_type_symbol
_atom_type_description
_atom_type_scat_dispersion_real
_atom_type_scat_dispersion_imag
_atom_type_scat_source
C C 0.0181 0.0091 'International Tables Vol C Tables 4.2.6.8 and 6.1.1.4'
H H 0.0000 0.0000 'International Tables Vol C Tables 4.2.6.8 and 6.1.1.4'
N N 0.0311 0.0180 'International Tables Vol C Tables 4.2.6.8 and 6.1.1.4'
O O 0.0492 0.0322 'International Tables Vol C Tables 4.2.6.8 and 6.1.1.4'
Cu Cu -1.9646 0.5888 'International Tables Vol C Tables 4.2.6.8 and 6.1.1.4'

loop_
_geom_angle_atom_site_label_1
_geom_angle_atom_site_label_2
_geom_angle_atom_site_label_3
_geom_angle
_geom_angle_site_symmetry_1
_geom_angle_site_symmetry_3
_geom_angle_publ_flag
N2 Cu1 O4 158.21(6) . . ?
N2 Cu1 N1 80.29(7) . . ?
O4 Cu1 N1 104.31(7) . . ?
N2 Cu1 N3 79.28(7) . . ?
O4 Cu1 N3 93.09(7) . . ?
N1 Cu1 N3 159.04(7) . . ?
N2 Cu1 O1 104.03(7) . . ?
O4 Cu1 O1 96.00(6) . . ?
N1 Cu1 O1 101.38(6) . . ?
N3 Cu1 O1 88.09(6) . . ?
N4 O1 Cu1 123.90(12) . . ?
N5 O4 Cu1 108.75(12) . . ?
C1 N1 C5 117.94(18) . . ?
C1 N1 Cu1 127.61(14) . . ?
C5 N1 Cu1 114.35(13) . . ?
C10 N2 C6 121.53(17) . . ?
C10 N2 Cu1 119.66(13) . . ?
C6 N2 Cu1 118.69(14) . . ?
C15 N3 C11 118.07(18) . . ?
C15 N3 Cu1 126.63(15) . . ?
C11 N3 Cu1 115.26(13) . . ?
O3 N4 O2 122.16(18) . . ?
O3 N4 O1 119.87(17) . . ?
O2 N4 O1 117.97(17) . . ?
O6 N5 O5 123.0(2) . . ?
O6 N5 O4 118.99(19) . . ?
O5 N5 O4 117.96(18) . . ?
N1 C1 C2 122.54(19) . . ?
C3 C2 C1 120.53(19) . . ?
C2 C3 C4 116.46(18) . . ?
C2 C3 C16 123.81(18) . . ?
C4 C3 C16 119.73(18) . . ?
C5 C4 C3 120.17(19) . . ?
N1 C5 C4 122.34(19) . . ?
N1 C5 C6 113.76(17) . . ?
C4 C5 C6 123.90(18) . . ?
N2 C6 C7 120.55(18) . . ?
N2 C6 C5 112.78(17) . . ?
C7 C6 C5 126.64(18) . . ?
C6 C7 C8 119.45(18) . . ?
C7 C8 C9 118.75(19) . . ?
C7 C8 C20 119.60(18) . . ?
C9 C8 C20 121.65(18) . . ?
C10 C9 C8 118.78(18) . . ?
N2 C10 C9 120.94(18) . . ?
N2 C10 C11 112.44(17) . . ?
C9 C10 C11 126.58(18) . . ?
N3 C11 C12 122.53(18) . . ?
N3 C11 C10 113.26(17) . . ?
C12 C11 C10 124.16(19) . . ?
C11 C12 C13 119.65(19) . . ?
C14 C13 C12 116.75(19) . . ?
C14 C13 C24 121.78(19) . . ?
C12 C13 C24 121.37(19) . . ?
C15 C14 C13 120.4(2) . . ?
N3 C15 C14 122.6(2) . . ?
C17 C16 C3 111.84(18) . . ?
C17 C16 C19 109.01(17) . . ?
C3 C16 C19 108.77(16) . . ?
C17 C16 C18 109.13(17) . . ?
C3 C16 C18 108.92(17) . . ?
C19 C16 C18 109.12(18) . . ?
C23 C20 C22 109.5(2) . . ?
C23 C20 C8 112.43(18) . . ?
C22 C20 C8 109.39(18) . . ?
C23 C20 C21 108.5(2) . . ?
C22 C20 C21 109.0(2) . . ?
C8 C20 C21 107.92(18) . . ?
C27 C24 C13 106.82(18) . . ?
C27 C24 C25 107.5(2) . . ?
C13 C24 C25 112.75(18) . . ?
C27 C24 C26 111.5(3) . . ?
C13 C24 C26 110.9(2) . . ?
C25 C24 C26 107.4(2) . . ?

loop_
_geom_bond_atom_site_label_1
_geom_bond_atom_site_label_2
_geom_bond_distance
_geom_bond_site_symmetry_2
_geom_bond_publ_flag
Cu1 N2 1.9336(17) . ?
Cu1 O4 1.9744(15) . ?
Cu1 N1 2.0178(17) . ?
Cu1 N3 2.0323(17) . ?
Cu1 O1 2.1566(15) . ?
O1 N4 1.282(2) . ?
O2 N4 1.239(2) . ?
O3 N4 1.230(2) . ?
O4 N5 1.293(2) . ?
O5 N5 1.241(3) . ?
O6 N5 1.225(3) . ?
N1 C1 1.335(3) . ?
N1 C5 1.360(3) . ?
N2 C10 1.339(3) . ?
N2 C6 1.339(3) . ?
N3 C15 1.337(3) . ?
N3 C11 1.350(3) . ?
C1 C2 1.389(3) . ?
C2 C3 1.388(3) . ?
C3 C4 1.407(3) . ?
C3 C16 1.527(3) . ?
C4 C5 1.378(3) . ?
C5 C6 1.481(3) . ?
C6 C7 1.387(3) . ?
C7 C8 1.399(3) . ?
C8 C9 1.402(3) . ?
C8 C20 1.530(3) . ?
C9 C10 1.392(3) . ?
C10 C11 1.486(3) . ?
C11 C12 1.387(3) . ?
C12 C13 1.401(3) . ?
C13 C14 1.396(3) . ?
C13 C24 1.527(3) . ?
C14 C15 1.379(3) . ?
C16 C17 1.526(3) . ?
C16 C19 1.534(3) . ?
C16 C18 1.539(3) . ?
C20 C23 1.522(3) . ?
C20 C22 1.526(4) . ?
C20 C21 1.540(3) . ?
C24 C27 1.525(3) . ?
C24 C25 1.531(3) . ?
C24 C26 1.536(4) . ?
